data_2231470
loop_
_publ_author_name
'Ma, Yan-Chun'
'Song, Jin-Long'

_publ_section_title
;
 3-(1,3-Dithiolan-2-ylidene)-1-(4-methoxyphenyl)pyridine-2,4(1<i>H</i>,3<i>H</i>)-dione
;
_journal_coeditor_code FF2024
_journal_issue 9
_journal_name_full 'Acta Crystallographica Section E'
_journal_page_first o2433
_journal_paper_doi 10.1107/S1600536811033009
_journal_volume 67
_journal_year 2011
_chemical_formula_iupac 'C15 H13 N O3 S2'
_chemical_formula_moiety 'C15 H13 N O3 S2'
_chemical_formula_sum 'C15 H13 N O3 S2'
_chemical_formula_weight 319.40
_chemical_name_systematic
;
3-(1,3-Dithiolan-2-ylidene)-1-(4-methoxyphenyl)pyridine-
2,4(1<i>H</i>,3<i>H</i>)-dione
;
_space_group_IT_number 14
_symmetry_cell_setting monoclinic
_symmetry_space_group_name_Hall '-P 2yn'
_symmetry_space_group_name_H-M 'P 1 21/n 1'
_atom_sites_solution_hydrogens geom
_atom_sites_solution_primary direct
_atom_sites_solution_secondary difmap
_audit_creation_method SHELXL-97
_cell_angle_alpha 90.00
_cell_angle_beta 100.831(5)
_cell_angle_gamma 90.00
_cell_formula_units_Z 4
_cell_length_a 5.322(2)
_cell_length_b 27.521(11)
_cell_length_c 10.065(4)
_cell_measurement_temperature 293(2)
_cell_measurement_theta_max 27.0811
_cell_measurement_theta_min 2.7312
_cell_volume 1447.9(10)
_computing_cell_refinement 'SAINT (Bruker, 2002)'
_computing_data_collection 'SMART (Bruker, 2002)'
_computing_data_reduction 'SAINT (Bruker, 2002)'
_computing_molecular_graphics 'SHELXTL (Sheldrick, 2008)'
_computing_publication_material 'SHELXTL (Sheldrick, 2008)'
_computing_structure_refinement 'SHELXL97 (Sheldrick, 2008)'
_computing_structure_solution 'SHELXS97 (Sheldrick, 2008)'
_diffrn_ambient_temperature 293(2)
_diffrn_measured_fraction_theta_full 0.998
_diffrn_measured_fraction_theta_max 0.998
_diffrn_measurement_device_type 'Bruker APEXII CCD'
_diffrn_measurement_method \w
_diffrn_radiation_monochromator graphite
_diffrn_radiation_source 'fine-focus sealed tube'
_diffrn_radiation_type MoK\a
_diffrn_radiation_wavelength 0.71073
_diffrn_reflns_av_R_equivalents 0.0532
_diffrn_reflns_av_sigmaI/netI 0.0423
_diffrn_reflns_limit_h_max 6
_diffrn_reflns_limit_h_min -6
_diffrn_reflns_limit_k_max 33
_diffrn_reflns_limit_k_min -34
_diffrn_reflns_limit_l_max 12
_diffrn_reflns_limit_l_min -12
_diffrn_reflns_number 12346
_diffrn_reflns_theta_full 26.19
_diffrn_reflns_theta_max 26.19
_diffrn_reflns_theta_min 2.19
_exptl_absorpt_coefficient_mu 0.376
_exptl_absorpt_correction_T_max 0.912
_exptl_absorpt_correction_T_min 0.892
_exptl_absorpt_correction_type multi-scan
_exptl_absorpt_process_details '(SADABS; Bruker, 2002)'
_exptl_crystal_colour Yellow
_exptl_crystal_density_diffrn 1.453
_exptl_crystal_density_method 'not measured'
_exptl_crystal_description Block
_exptl_crystal_F_000 664
_exptl_crystal_size_max 0.35
_exptl_crystal_size_mid 0.29
_exptl_crystal_size_min 0.28
_refine_diff_density_max 0.428
_refine_diff_density_min -0.301
_refine_ls_extinction_method none
_refine_ls_goodness_of_fit_ref 1.076
_refine_ls_hydrogen_treatment constr
_refine_ls_matrix_type full
_refine_ls_number_parameters 190
_refine_ls_number_reflns 2905
_refine_ls_number_restraints 0
_refine_ls_restrained_S_all 1.076
_refine_ls_R_factor_all 0.0695
_refine_ls_R_factor_gt 0.0446
_refine_ls_shift/su_max 0.000
_refine_ls_shift/su_mean 0.000
_refine_ls_structure_factor_coef Fsqd
_refine_ls_weighting_details 'calc w=1/[\s^2^(Fo^2^)+(0.0581P)^2^+0.0000P] where P=(Fo^2^+2Fc^2^)/3'
_refine_ls_weighting_scheme calc
_refine_ls_wR_factor_gt 0.1113
_refine_ls_wR_factor_ref 0.1214
_reflns_number_gt 1973
_reflns_number_total 2905
_reflns_threshold_expression I>2\s(I)
_cod_data_source_file ff2024.cif
_cod_data_source_block I
_cod_original_cell_volume 1448.0(10)
_cod_original_sg_symbol_Hall '-p 2yn'
_cod_original_sg_symbol_H-M 'P 21/n'
_cod_database_code 2231470
_cod_database_fobs_code 2231470

loop_
_symmetry_equiv_pos_as_xyz
'x, y, z'
'-x+1/2, y+1/2, -z+1/2'
'-x, -y, -z'
'x-1/2, -y-1/2, z-1/2'

loop_
_atom_site_type_symbol
_atom_site_label
_atom_site_fract_x
_atom_site_fract_y
_atom_site_fract_z
_atom_site_U_iso_or_equiv
_atom_site_adp_type
_atom_site_calc_flag
_atom_site_refinement_flags
_atom_site_occupancy
_atom_site_symmetry_multiplicity
S S2 0.24453(13) 0.13081(2) 1.20138(7) 0.0510(2) Uani d . 1 1
S S1 0.45027(15) 0.05404(2) 1.05151(8) 0.0620(3) Uani d . 1 1
N N1 0.6394(4) 0.23410(7) 0.9727(2) 0.0462(5) Uani d . 1 1
O O2 0.3943(3) 0.21607(6) 1.12752(18) 0.0595(5) Uani d . 1 1
O O1 0.7470(4) 0.09067(7) 0.89857(19) 0.0670(5) Uani d . 1 1
O O3 0.5220(4) 0.43233(7) 1.0589(2) 0.0736(6) Uani d . 1 1
C C13 0.4297(4) 0.11562(9) 1.0831(2) 0.0418(6) Uani d . 1 1
C C11 0.5545(4) 0.14965(8) 1.0179(2) 0.0419(6) Uani d . 1 1
C C4 0.6118(5) 0.28548(8) 0.9964(2) 0.0452(6) Uani d . 1 1
C C12 0.5218(4) 0.20108(8) 1.0456(2) 0.0436(6) Uani d . 1 1
C C5 0.3930(5) 0.30960(10) 0.9369(3) 0.0586(7) Uani d . 1 1
H H5 0.2618 0.2929 0.8811 0.070 Uiso calc R 1 1
C C6 0.3694(5) 0.35832(10) 0.9602(3) 0.0629(8) Uani d . 1 1
H H6 0.2219 0.3747 0.9197 0.075 Uiso calc R 1 1
C C3 0.8034(5) 0.31005(9) 1.0787(2) 0.0516(6) Uani d . 1 1
H H3 0.9504 0.2936 1.1193 0.062 Uiso calc R 1 1
C C7 0.5642(5) 0.38348(9) 1.0438(3) 0.0528(6) Uani d . 1 1
C C10 0.7144(5) 0.13424(10) 0.9219(2) 0.0484(6) Uani d . 1 1
C C8 0.7884(5) 0.21885(10) 0.8818(2) 0.0522(7) Uani d . 1 1
H H8 0.8649 0.2423 0.8362 0.063 Uiso calc R 1 1
C C9 0.8276(5) 0.17249(10) 0.8563(3) 0.0525(6) Uani d . 1 1
H H9 0.9309 0.1646 0.7944 0.063 Uiso calc R 1 1
C C2 0.7809(5) 0.35902(9) 1.1022(3) 0.0566(7) Uani d . 1 1
H H2 0.9130 0.3755 1.1578 0.068 Uiso calc R 1 1
C C14 0.2073(6) 0.03558(11) 1.1426(4) 0.0849(10) Uani d . 1 1
H H14A 0.0436 0.0341 1.0811 0.102 Uiso calc R 1 1
H H14B 0.2466 0.0034 1.1800 0.102 Uiso calc R 1 1
C C15 0.1914(7) 0.06899(10) 1.2493(4) 0.0856(11) Uani d . 1 1
H H15A 0.3178 0.0604 1.3284 0.103 Uiso calc R 1 1
H H15B 0.0236 0.0665 1.2733 0.103 Uiso calc R 1 1
C C1 0.7075(8) 0.45886(12) 1.1489(4) 0.1129(14) Uani d . 1 1
H H1A 0.6552 0.4922 1.1501 0.169 Uiso calc R 1 1
H H1B 0.8688 0.4570 1.1197 0.169 Uiso calc R 1 1
H H1C 0.7246 0.4454 1.2382 0.169 Uiso calc R 1 1

loop_
_atom_site_aniso_label
_atom_site_aniso_U_11
_atom_site_aniso_U_22
_atom_site_aniso_U_33
_atom_site_aniso_U_12
_atom_site_aniso_U_13
_atom_site_aniso_U_23
S2 0.0644(4) 0.0431(4) 0.0516(4) -0.0063(3) 0.0267(3) -0.0052(3)
S1 0.0783(5) 0.0396(4) 0.0762(5) 0.0019(3) 0.0355(4) -0.0043(3)
N1 0.0534(12) 0.0425(12) 0.0455(12) -0.0073(9) 0.0167(10) -0.0016(9)
O2 0.0830(13) 0.0423(10) 0.0643(12) -0.0049(9) 0.0424(11) -0.0071(8)
O1 0.0835(14) 0.0528(12) 0.0735(13) 0.0071(10) 0.0375(11) -0.0083(10)
O3 0.0977(16) 0.0497(12) 0.0752(14) 0.0139(11) 0.0208(12) 0.0030(10)
C13 0.0456(14) 0.0412(13) 0.0390(13) 0.0025(10) 0.0093(10) -0.0032(10)
C11 0.0436(13) 0.0427(13) 0.0409(14) 0.0002(11) 0.0112(11) -0.0011(11)
C4 0.0471(14) 0.0448(15) 0.0462(14) -0.0043(11) 0.0152(11) 0.0055(11)
C12 0.0495(14) 0.0439(14) 0.0389(13) -0.0055(11) 0.0126(11) -0.0008(11)
C5 0.0442(15) 0.0590(18) 0.0696(18) -0.0090(13) 0.0031(13) 0.0087(14)
C6 0.0475(16) 0.0624(18) 0.079(2) 0.0068(14) 0.0109(14) 0.0181(16)
C3 0.0512(15) 0.0476(16) 0.0530(16) 0.0020(12) 0.0020(12) 0.0010(12)
C7 0.0675(18) 0.0476(15) 0.0478(15) 0.0033(14) 0.0220(13) 0.0053(12)
C10 0.0489(15) 0.0541(17) 0.0440(15) 0.0022(12) 0.0136(11) -0.0026(12)
C8 0.0502(15) 0.0654(18) 0.0446(15) -0.0103(13) 0.0179(12) 0.0012(13)
C9 0.0538(15) 0.0616(17) 0.0471(15) -0.0036(13) 0.0224(12) -0.0070(13)
C2 0.0629(17) 0.0517(17) 0.0518(16) -0.0027(13) 0.0017(13) -0.0031(13)
C14 0.111(3) 0.0483(17) 0.110(3) -0.0121(17) 0.058(2) -0.0059(18)
C15 0.126(3) 0.0514(18) 0.096(2) -0.0232(18) 0.065(2) -0.0066(17)
C1 0.166(4) 0.060(2) 0.101(3) 0.015(2) -0.005(3) -0.026(2)

loop_
_atom_type_symbol
_atom_type_description
_atom_type_scat_dispersion_real
_atom_type_scat_dispersion_imag
_atom_type_scat_source
C C 0.0033 0.0016 'International Tables Vol C Tables 4.2.6.8 and 6.1.1.4'
H H 0.0000 0.0000 'International Tables Vol C Tables 4.2.6.8 and 6.1.1.4'
N N 0.0061 0.0033 'International Tables Vol C Tables 4.2.6.8 and 6.1.1.4'
O O 0.0106 0.0060 'International Tables Vol C Tables 4.2.6.8 and 6.1.1.4'
S S 0.1246 0.1234 'International Tables Vol C Tables 4.2.6.8 and 6.1.1.4'

loop_
_geom_angle_atom_site_label_1
_geom_angle_atom_site_label_2
_geom_angle_atom_site_label_3
_geom_angle
C13 S2 C15 95.41(12)
C13 S1 C14 96.14(12)
C8 N1 C12 121.5(2)
C8 N1 C4 119.61(19)
C12 N1 C4 118.88(19)
C7 O3 C1 117.8(2)
C11 C13 S1 121.55(18)
C11 C13 S2 123.24(18)
S1 C13 S2 115.21(13)
C13 C11 C12 118.8(2)
C13 C11 C10 120.5(2)
C12 C11 C10 120.8(2)
C3 C4 C5 120.0(2)
C3 C4 N1 119.8(2)
C5 C4 N1 120.3(2)
O2 C12 N1 119.6(2)
O2 C12 C11 123.5(2)
N1 C12 C11 116.9(2)
C6 C5 C4 119.6(2)
C6 C5 H5 120.2
C4 C5 H5 120.2
C5 C6 C7 120.6(2)
C5 C6 H6 119.7
C7 C6 H6 119.7
C4 C3 C2 120.6(2)
C4 C3 H3 119.7
C2 C3 H3 119.7
C2 C7 O3 125.1(3)
C2 C7 C6 119.2(2)
O3 C7 C6 115.8(2)
O1 C10 C9 122.5(2)
O1 C10 C11 121.6(2)
C9 C10 C11 116.0(2)
C9 C8 N1 123.4(2)
C9 C8 H8 118.3
N1 C8 H8 118.3
C8 C9 C10 121.5(2)
C8 C9 H9 119.3
C10 C9 H9 119.3
C7 C2 C3 120.0(2)
C7 C2 H2 120.0
C3 C2 H2 120.0
C15 C14 S1 110.6(2)
C15 C14 H14A 109.5
S1 C14 H14A 109.5
C15 C14 H14B 109.5
S1 C14 H14B 109.5
H14A C14 H14B 108.1
C14 C15 S2 111.8(2)
C14 C15 H15A 109.3
S2 C15 H15A 109.3
C14 C15 H15B 109.3
S2 C15 H15B 109.3
H15A C15 H15B 107.9
O3 C1 H1A 109.5
O3 C1 H1B 109.5
H1A C1 H1B 109.5
O3 C1 H1C 109.5
H1A C1 H1C 109.5
H1B C1 H1C 109.5

loop_
_geom_bond_atom_site_label_1
_geom_bond_atom_site_label_2
_geom_bond_distance
S2 C13 1.733(2)
S2 C15 1.805(3)
S1 C13 1.732(3)
S1 C14 1.793(3)
N1 C8 1.384(3)
N1 C12 1.389(3)
N1 C4 1.446(3)
O2 C12 1.233(3)
O1 C10 1.240(3)
O3 C7 1.376(3)
O3 C1 1.412(4)
C13 C11 1.383(3)
C11 C12 1.459(3)
C11 C10 1.466(3)
C4 C3 1.366(3)
C4 C5 1.376(3)
C5 C6 1.371(4)
C5 H5 0.9300
C6 C7 1.391(4)
C6 H6 0.9300
C3 C2 1.377(3)
C3 H3 0.9300
C7 C2 1.369(3)
C10 C9 1.434(3)
C8 C9 1.326(3)
C8 H8 0.9300
C9 H9 0.9300
C2 H2 0.9300
C14 C15 1.429(4)
C14 H14A 0.9700
C14 H14B 0.9700
C15 H15A 0.9700
C15 H15B 0.9700
C1 H1A 0.9600
C1 H1B 0.9600
C1 H1C 0.9600

loop_
_geom_hbond_atom_site_label_D
_geom_hbond_atom_site_label_H
_geom_hbond_atom_site_label_A
_geom_hbond_site_symmetry_A
_geom_hbond_distance_DH
_geom_hbond_distance_HA
_geom_hbond_distance_DA
_geom_hbond_angle_DHA
_geom_hbond_publ_flag
C8 H8 O2 4_665 0.93 2.422 3.259(3) 150 yes
C14 H14a O1 1_455 0.97 2.685 3.475(4) 139 no
C14 H14b O1 3_657 0.97 2.709 3.513(4) 141 no

loop_
_cod_related_entry_id
_cod_related_entry_database
_cod_related_entry_code
1 ChemSpider 30656925
